data_4066243
loop_
_publ_author_name
'Schrock, Richard R.'
'Jiang, Annie J.'
'Marinescu, Smaranda C.'
'Simpson, Jeffrey H.'
'M\"uller, Peter'

_publ_section_title
;
 Fundamental Studies of Molybdenum and Tungsten Methylidene and
 Metallacyclobutane Complexes&#x2020;
;
_journal_issue 21
_journal_name_full Organometallics
_journal_page_first 5241
_journal_paper_doi 10.1021/om100363g
_journal_volume 29
_journal_year 2010
_chemical_formula_sum 'C60 H90 Mo N2 O'
_chemical_formula_weight 951.28
_chemical_name_systematic
; 

 ? 

;
_space_group_IT_number 2
_symmetry_cell_setting triclinic
_symmetry_space_group_name_Hall '-P 1'
_symmetry_space_group_name_H-M 'P -1'
_atom_sites_solution_hydrogens geom
_atom_sites_solution_primary direct
_atom_sites_solution_secondary difmap
_audit_creation_method SHELXL-97
_cell_angle_alpha 102.155(2)
_cell_angle_beta 93.941(2)
_cell_angle_gamma 92.8960(10)
_cell_formula_units_Z 2
_cell_length_a 10.7278(9)
_cell_length_b 11.9117(10)
_cell_length_c 22.0417(19)
_cell_measurement_reflns_used 9818
_cell_measurement_temperature 100(2)
_cell_measurement_theta_max 30.39
_cell_measurement_theta_min 2.60
_cell_volume 2740.9(4)
_computing_cell_refinement 'SAINT 7.46A (Bruker-AXS, 2009)'
_computing_data_collection 'APEX2 v2009.3.0 (Bruker-AXS, 2009)'
_computing_data_reduction 'SAINT 7.46A (Bruker-AXS, 2009)'
_computing_molecular_graphics 'Bruker SHELXTL'
_computing_publication_material 'Bruker SHELXTL'
_computing_structure_refinement 'SHELXL-97 (Sheldrick, 2008)'
_computing_structure_solution 'SHELXS-97 (Sheldrick, 2008)'
_diffrn_ambient_temperature 100(2)
_diffrn_detector_area_resol_mean 8.3
_diffrn_measured_fraction_theta_full 0.990
_diffrn_measured_fraction_theta_max 0.990
_diffrn_measurement_device_type 'Bruker Smart APEX CCD'
_diffrn_measurement_method 'omega and phi scans'
_diffrn_radiation_monochromator graphite
_diffrn_radiation_source 'fine-focus sealed tube'
_diffrn_radiation_type MoK\a
_diffrn_radiation_wavelength 0.71073
_diffrn_reflns_av_R_equivalents 0.0619
_diffrn_reflns_av_sigmaI/netI 0.0640
_diffrn_reflns_limit_h_max 14
_diffrn_reflns_limit_h_min -14
_diffrn_reflns_limit_k_max 16
_diffrn_reflns_limit_k_min -16
_diffrn_reflns_limit_l_max 30
_diffrn_reflns_limit_l_min -30
_diffrn_reflns_number 59370
_diffrn_reflns_theta_full 29.57
_diffrn_reflns_theta_max 29.57
_diffrn_reflns_theta_min 0.95
_exptl_absorpt_coefficient_mu 0.279
_exptl_absorpt_correction_T_max 0.9727
_exptl_absorpt_correction_T_min 0.9336
_exptl_absorpt_correction_type multi-scan
_exptl_absorpt_process_details 'SADABS (Sheldrick, 2009)'
_exptl_crystal_colour yellow
_exptl_crystal_density_diffrn 1.153
_exptl_crystal_density_method 'not measured'
_exptl_crystal_description block
_exptl_crystal_F_000 1028
_exptl_crystal_size_max 0.25
_exptl_crystal_size_mid 0.15
_exptl_crystal_size_min 0.10
_refine_diff_density_max 0.947
_refine_diff_density_min -0.604
_refine_diff_density_rms 0.085
_refine_ls_extinction_method none
_refine_ls_goodness_of_fit_ref 1.037
_refine_ls_hydrogen_treatment mixed
_refine_ls_matrix_type full
_refine_ls_number_parameters 641
_refine_ls_number_reflns 15231
_refine_ls_number_restraints 184
_refine_ls_restrained_S_all 1.052
_refine_ls_R_factor_all 0.0708
_refine_ls_R_factor_gt 0.0495
_refine_ls_shift/su_max 0.002
_refine_ls_shift/su_mean 0.000
_refine_ls_structure_factor_coef Fsqd
_refine_ls_weighting_details 'calc w=1/[\s^2^(Fo^2^)+(0.0589P)^2^+1.5022P] where P=(Fo^2^+2Fc^2^)/3'
_refine_ls_weighting_scheme calc
_refine_ls_wR_factor_gt 0.1163
_refine_ls_wR_factor_ref 0.1278
_reflns_number_gt 11861
_reflns_number_total 15231
_reflns_threshold_expression >2sigma(I)
_cod_data_source_file om100363g_si_002.cif
_cod_data_source_block 09315
_cod_depositor_comments
;
The following automatic conversions were performed:

'_symmetry_cell_setting' value 'Triclinic' changed to 'triclinic'
according to /home/saulius/struct/CIF-dictionaries/cif_core.dic
dictionary named 'cif_core.dic' version 2.4.1 from 2010-06-29.

Automatic conversion script
Id: cif_fix_values 1715 2011-07-08 13:25:40Z adriana 
;
_cod_original_sg_symbol_H-M P-1
_cod_database_code 4066243

loop_
_symmetry_equiv_pos_as_xyz
'x, y, z'
'-x, -y, -z'

loop_
_atom_site_label
_atom_site_type_symbol
_atom_site_fract_x
_atom_site_fract_y
_atom_site_fract_z
_atom_site_U_iso_or_equiv
_atom_site_adp_type
_atom_site_occupancy
_atom_site_symmetry_multiplicity
_atom_site_calc_flag
_atom_site_refinement_flags
_atom_site_disorder_assembly
_atom_site_disorder_group
Mo1 Mo 0.752816(18) 0.059664(17) 0.787204(9) 0.01801(6) Uani 1 1 d . . .
C1 C 0.6598(2) -0.0813(2) 0.75451(11) 0.0214(5) Uani 1 1 d D . .
H1 H 0.666(2) -0.089(2) 0.7113(8) 0.026 Uiso 1 1 d D . .
C2 C 0.5848(2) -0.1787(2) 0.77257(12) 0.0245(5) Uani 1 1 d . . .
C3 C 0.6759(3) -0.2520(2) 0.80143(14) 0.0365(7) Uani 1 1 d . . .
H3A H 0.7322 -0.2858 0.7704 0.055 Uiso 1 1 calc R . .
H3B H 0.6285 -0.3136 0.8149 0.055 Uiso 1 1 calc R . .
H3C H 0.7252 -0.2034 0.8374 0.055 Uiso 1 1 calc R . .
C4 C 0.5097(3) -0.2545(2) 0.71597(13) 0.0325(6) Uani 1 1 d . . .
H4A H 0.4499 -0.2085 0.6980 0.049 Uiso 1 1 calc R . .
H4B H 0.4642 -0.3180 0.7288 0.049 Uiso 1 1 calc R . .
H4C H 0.5669 -0.2858 0.6848 0.049 Uiso 1 1 calc R . .
C5 C 0.4934(3) -0.1300(3) 0.81987(16) 0.0457(8) Uani 1 1 d . . .
H5A H 0.5404 -0.0864 0.8580 0.069 Uiso 1 1 calc R . .
H5B H 0.4421 -0.1933 0.8296 0.069 Uiso 1 1 calc R . .
H5C H 0.4391 -0.0790 0.8024 0.069 Uiso 1 1 calc R . .
N1 N 0.73340(18) 0.08525(17) 0.86501(9) 0.0209(4) Uani 1 1 d . . .
C6 C 0.7459(2) 0.11389(19) 0.93267(10) 0.0184(4) Uani 1 1 d . . .
C7 C 0.8271(2) 0.2281(2) 0.95461(11) 0.0250(5) Uani 1 1 d . . .
H7A H 0.9096 0.2207 0.9372 0.030 Uiso 1 1 calc R . .
H7B H 0.7856 0.2909 0.9398 0.030 Uiso 1 1 calc R . .
C8 C 0.8446(2) 0.2566(2) 1.02644(11) 0.0252(5) Uani 1 1 d . . .
H8 H 0.8972 0.3304 1.0409 0.030 Uiso 1 1 calc R . .
C9 C 0.7160(2) 0.2697(2) 1.05277(12) 0.0283(5) Uani 1 1 d . . .
H9A H 0.7264 0.2895 1.0988 0.034 Uiso 1 1 calc R . .
H9B H 0.6740 0.3325 1.0383 0.034 Uiso 1 1 calc R . .
C10 C 0.6360(2) 0.1566(2) 1.03077(11) 0.0234(5) Uani 1 1 d . . .
H10 H 0.5525 0.1648 1.0482 0.028 Uiso 1 1 calc R . .
C11 C 0.6177(2) 0.1281(2) 0.95924(11) 0.0233(5) Uani 1 1 d . . .
H11A H 0.5639 0.0561 0.9447 0.028 Uiso 1 1 calc R . .
H11B H 0.5759 0.1908 0.9446 0.028 Uiso 1 1 calc R . .
C12 C 0.8117(2) 0.0176(2) 0.95594(10) 0.0201(4) Uani 1 1 d . . .
H12A H 0.7608 -0.0561 0.9416 0.024 Uiso 1 1 calc R . .
H12B H 0.8942 0.0087 0.9386 0.024 Uiso 1 1 calc R . .
C13 C 0.8296(2) 0.0468(2) 1.02731(11) 0.0212(5) Uani 1 1 d . . .
H13 H 0.8719 -0.0164 1.0423 0.025 Uiso 1 1 calc R . .
C14 C 0.9099(2) 0.1598(2) 1.04916(11) 0.0249(5) Uani 1 1 d . . .
H14A H 0.9930 0.1517 1.0324 0.030 Uiso 1 1 calc R . .
H14B H 0.9223 0.1786 1.0952 0.030 Uiso 1 1 calc R . .
N2 N 0.92782(18) 0.00036(18) 0.78369(10) 0.0240(4) Uani 1 1 d . . .
C15 C 0.7012(2) 0.0600(2) 1.05363(11) 0.0232(5) Uani 1 1 d . . .
H15A H 0.6490 -0.0131 1.0400 0.028 Uiso 1 1 calc R . .
H15B H 0.7118 0.0782 1.0997 0.028 Uiso 1 1 calc R . .
C16 C 0.9704(2) -0.1052(2) 0.75792(13) 0.0307(6) Uani 1 1 d . . .
H16 H 0.9187 -0.1701 0.7358 0.037 Uiso 1 1 calc R . .
C17 C 1.0981(3) -0.1030(3) 0.76883(15) 0.0382(7) Uani 1 1 d . . .
H17 H 1.1496 -0.1648 0.7559 0.046 Uiso 1 1 calc R . .
C18 C 1.1384(2) 0.0086(3) 0.80294(14) 0.0344(6) Uani 1 1 d . . .
H18 H 1.2222 0.0362 0.8171 0.041 Uiso 1 1 calc R . .
C19 C 1.0346(2) 0.0691(2) 0.81167(12) 0.0275(5) Uani 1 1 d . . .
H19 H 1.0345 0.1468 0.8336 0.033 Uiso 1 1 calc R . .
O1 O 0.72169(14) 0.18147(14) 0.74498(7) 0.0196(3) Uani 1 1 d . . .
C115 C 0.68636(19) 0.24935(19) 0.70548(10) 0.0168(4) Uani 1 1 d . . .
C116 C 0.66615(19) 0.20229(19) 0.64161(10) 0.0171(4) Uani 1 1 d . . .
C117 C 0.6357(2) 0.2743(2) 0.60142(11) 0.0223(5) Uani 1 1 d . . .
H117 H 0.6222 0.2430 0.5580 0.027 Uiso 1 1 calc R . .
C118 C 0.6246(2) 0.3908(2) 0.62378(11) 0.0251(5) Uani 1 1 d . . .
H118 H 0.6039 0.4391 0.5959 0.030 Uiso 1 1 calc R . .
C119 C 0.6439(2) 0.4361(2) 0.68708(11) 0.0225(5) Uani 1 1 d . . .
H119 H 0.6359 0.5160 0.7023 0.027 Uiso 1 1 calc R . .
C120 C 0.6748(2) 0.36715(19) 0.72930(10) 0.0182(4) Uani 1 1 d . . .
C121 C 0.6775(2) 0.07586(19) 0.61720(10) 0.0180(4) Uani 1 1 d . . .
C122 C 0.5698(2) 0.0002(2) 0.60301(11) 0.0207(5) Uani 1 1 d . . .
C123 C 0.5847(2) -0.1172(2) 0.58124(11) 0.0253(5) Uani 1 1 d . . .
H123 H 0.5122 -0.1690 0.5718 0.030 Uiso 1 1 calc R . .
C124 C 0.7015(2) -0.1606(2) 0.57301(12) 0.0266(5) Uani 1 1 d . . .
C125 C 0.8064(2) -0.0834(2) 0.58638(12) 0.0272(5) Uani 1 1 d . . .
H125 H 0.8868 -0.1117 0.5802 0.033 Uiso 1 1 calc R . .
C126 C 0.7973(2) 0.0343(2) 0.60863(11) 0.0215(5) Uani 1 1 d . . .
C127 C 0.4402(2) 0.0448(2) 0.61150(12) 0.0243(5) Uani 1 1 d . . .
H127 H 0.4470 0.1270 0.6076 0.029 Uiso 1 1 calc R . .
C128 C 0.3409(3) -0.0169(3) 0.56124(14) 0.0453(8) Uani 1 1 d . . .
H12C H 0.3209 -0.0947 0.5675 0.068 Uiso 1 1 calc R . .
H12D H 0.3727 -0.0219 0.5202 0.068 Uiso 1 1 calc R . .
H12E H 0.2652 0.0260 0.5636 0.068 Uiso 1 1 calc R . .
C129 C 0.3997(3) 0.0454(3) 0.67547(13) 0.0450(8) Uani 1 1 d . . .
H12F H 0.3846 -0.0340 0.6802 0.068 Uiso 1 1 calc R . .
H12G H 0.3225 0.0856 0.6811 0.068 Uiso 1 1 calc R . .
H12H H 0.4656 0.0849 0.7068 0.068 Uiso 1 1 calc R . .
C130 C 0.7213(3) -0.2878(2) 0.54936(14) 0.0379(7) Uani 1 1 d . . .
H130 H 0.7740 -0.2928 0.5133 0.045 Uiso 1 1 calc R . .
C131 C 0.6046(3) -0.3624(3) 0.52625(16) 0.0470(8) Uani 1 1 d . . .
H13A H 0.5511 -0.3616 0.5606 0.071 Uiso 1 1 calc R . .
H13B H 0.6263 -0.4413 0.5098 0.071 Uiso 1 1 calc R . .
H13C H 0.5597 -0.3332 0.4932 0.071 Uiso 1 1 calc R . .
C132 C 0.7961(3) -0.3365(3) 0.59901(17) 0.0459(8) Uani 1 1 d . . .
H13D H 0.7478 -0.3328 0.6355 0.069 Uiso 1 1 calc R . .
H13E H 0.8759 -0.2910 0.6114 0.069 Uiso 1 1 calc R . .
H13F H 0.8121 -0.4168 0.5818 0.069 Uiso 1 1 calc R . .
C133 C 0.9138(2) 0.1175(2) 0.61869(12) 0.0257(5) Uani 1 1 d . . .
H133 H 0.8973 0.1863 0.6512 0.031 Uiso 1 1 calc R . .
C134 C 0.9330(3) 0.1586(3) 0.55853(14) 0.0376(7) Uani 1 1 d . . .
H13G H 1.0049 0.2151 0.5655 0.056 Uiso 1 1 calc R . .
H13H H 0.8578 0.1942 0.5460 0.056 Uiso 1 1 calc R . .
H13I H 0.9485 0.0927 0.5256 0.056 Uiso 1 1 calc R . .
C135 C 1.0321(2) 0.0684(3) 0.64122(14) 0.0362(6) Uani 1 1 d . . .
H13J H 1.0168 0.0384 0.6784 0.054 Uiso 1 1 calc R . .
H13K H 1.1001 0.1291 0.6515 0.054 Uiso 1 1 calc R . .
H13L H 1.0558 0.0059 0.6083 0.054 Uiso 1 1 calc R . .
C136 C 0.6922(2) 0.41915(19) 0.79771(10) 0.0185(4) Uani 1 1 d . . .
C137 C 0.8081(2) 0.4760(2) 0.82474(11) 0.0193(4) Uani 1 1 d . . .
C138 C 0.8182(2) 0.5305(2) 0.88721(11) 0.0211(5) Uani 1 1 d . . .
H138 H 0.8959 0.5690 0.9052 0.025 Uiso 1 1 calc R . .
C139 C 0.7180(2) 0.5305(2) 0.92465(11) 0.0204(4) Uani 1 1 d . . .
C140 C 0.6053(2) 0.4730(2) 0.89722(11) 0.0220(5) Uani 1 1 d . . .
H140 H 0.5363 0.4716 0.9220 0.026 Uiso 1 1 calc R . .
C141 C 0.5902(2) 0.4173(2) 0.83449(11) 0.0195(4) Uani 1 1 d . . .
C142 C 0.9196(2) 0.4761(2) 0.78529(11) 0.0229(5) Uani 1 1 d . . .
H142 H 0.8859 0.4746 0.7417 0.028 Uiso 1 1 calc R . .
C143 C 1.0104(2) 0.5831(2) 0.80631(13) 0.0320(6) Uani 1 1 d . . .
H14C H 0.9633 0.6524 0.8110 0.048 Uiso 1 1 calc R . .
H14D H 1.0708 0.5846 0.7751 0.048 Uiso 1 1 calc R . .
H14E H 1.0550 0.5807 0.8463 0.048 Uiso 1 1 calc R . .
C144 C 0.9896(2) 0.3669(2) 0.78408(13) 0.0294(6) Uani 1 1 d . . .
H14F H 1.0262 0.3671 0.8261 0.044 Uiso 1 1 calc R . .
H14G H 1.0563 0.3646 0.7557 0.044 Uiso 1 1 calc R . .
H14H H 0.9310 0.2992 0.7697 0.044 Uiso 1 1 calc R . .
C145 C 0.7257(2) 0.5995(2) 0.99126(11) 0.0232(5) Uani 1 1 d . . .
H145 H 0.6538 0.5712 1.0118 0.028 Uiso 1 1 calc R . .
C146 C 0.7104(3) 0.7262(2) 0.99169(13) 0.0393(7) Uani 1 1 d . . .
H14I H 0.7789 0.7561 0.9711 0.059 Uiso 1 1 calc R . .
H14J H 0.7124 0.7697 1.0348 0.059 Uiso 1 1 calc R . .
H14K H 0.6301 0.7342 0.9695 0.059 Uiso 1 1 calc R . .
C147 C 0.8457(3) 0.5875(3) 1.03009(13) 0.0365(6) Uani 1 1 d . . .
H14L H 0.8558 0.5059 1.0294 0.055 Uiso 1 1 calc R . .
H14M H 0.8408 0.6292 1.0731 0.055 Uiso 1 1 calc R . .
H14N H 0.9176 0.6196 1.0127 0.055 Uiso 1 1 calc R . .
C148 C 0.4622(2) 0.3624(2) 0.80665(12) 0.0236(5) Uani 1 1 d . . .
H148 H 0.4685 0.3292 0.7614 0.028 Uiso 1 1 calc R . .
C149 C 0.3650(3) 0.4541(3) 0.81208(17) 0.0434(8) Uani 1 1 d . . .
H14O H 0.3558 0.4865 0.8561 0.065 Uiso 1 1 calc R . .
H14P H 0.2842 0.4186 0.7918 0.065 Uiso 1 1 calc R . .
H14Q H 0.3931 0.5155 0.7918 0.065 Uiso 1 1 calc R . .
C150 C 0.4184(3) 0.2652(2) 0.83725(14) 0.0344(6) Uani 1 1 d . . .
H15C H 0.4777 0.2046 0.8310 0.052 Uiso 1 1 calc R . .
H15D H 0.3353 0.2332 0.8184 0.052 Uiso 1 1 calc R . .
H15E H 0.4141 0.2953 0.8819 0.052 Uiso 1 1 calc R . .
C1X C 0.8448(12) 0.3515(10) 0.4482(5) 0.145(4) Uani 0.725(8) 1 d PDU A 1
H1X1 H 0.8817 0.2776 0.4471 0.218 Uiso 0.725(8) 1 calc PR A 1
H1X2 H 0.7597 0.3474 0.4616 0.218 Uiso 0.725(8) 1 calc PR A 1
H1X3 H 0.8960 0.4124 0.4776 0.218 Uiso 0.725(8) 1 calc PR A 1
C2X C 0.8398(7) 0.3788(6) 0.3817(4) 0.090(2) Uani 0.725(8) 1 d PDU A 1
H2X1 H 0.9242 0.3855 0.3667 0.108 Uiso 0.725(8) 1 calc PR A 1
H2X2 H 0.7853 0.3214 0.3509 0.108 Uiso 0.725(8) 1 calc PR A 1
C3X C 0.7824(5) 0.4948(5) 0.3978(3) 0.0528(14) Uani 0.725(8) 1 d PDU A 1
H3X1 H 0.6924 0.4826 0.4036 0.063 Uiso 0.725(8) 1 calc PR A 1
H3X2 H 0.8241 0.5406 0.4374 0.063 Uiso 0.725(8) 1 calc PR A 1
C4X C 0.7968(8) 0.5579(6) 0.3482(3) 0.0775(19) Uani 0.725(8) 1 d PDU A 1
H4X1 H 0.7670 0.5077 0.3075 0.093 Uiso 0.725(8) 1 calc PR A 1
H4X2 H 0.8863 0.5813 0.3469 0.093 Uiso 0.725(8) 1 calc PR A 1
C5X C 0.7207(6) 0.6648(5) 0.3603(4) 0.0512(14) Uani 0.725(8) 1 d PDU A 1
H5X1 H 0.7323 0.7083 0.3277 0.077 Uiso 0.725(8) 1 calc PR A 1
H5X2 H 0.7494 0.7134 0.4010 0.077 Uiso 0.725(8) 1 calc PR A 1
H5X3 H 0.6318 0.6411 0.3598 0.077 Uiso 0.725(8) 1 calc PR A 1
C1Y C 0.852(2) 0.2930(19) 0.4207(14) 0.121(7) Uani 0.275(8) 1 d PDU A 2
H1Y1 H 0.8035 0.2203 0.4185 0.181 Uiso 0.275(8) 1 calc PR A 2
H1Y2 H 0.8856 0.3245 0.4638 0.181 Uiso 0.275(8) 1 calc PR A 2
H1Y3 H 0.9217 0.2794 0.3939 0.181 Uiso 0.275(8) 1 calc PR A 2
C2Y C 0.7718(19) 0.3749(16) 0.3996(12) 0.103(4) Uani 0.275(8) 1 d PDU A 2
H2Y1 H 0.7150 0.4017 0.4324 0.124 Uiso 0.275(8) 1 calc PR A 2
H2Y2 H 0.7192 0.3335 0.3621 0.124 Uiso 0.275(8) 1 calc PR A 2
C3Y C 0.8380(19) 0.4805(18) 0.3839(13) 0.111(4) Uani 0.275(8) 1 d PDU A 2
H3Y1 H 0.8779 0.5346 0.4214 0.134 Uiso 0.275(8) 1 calc PR A 2
H3Y2 H 0.9003 0.4597 0.3530 0.134 Uiso 0.275(8) 1 calc PR A 2
C4Y C 0.7229(17) 0.5261(17) 0.3567(11) 0.095(4) Uani 0.275(8) 1 d PDU A 2
H4Y1 H 0.6520 0.5210 0.3827 0.114 Uiso 0.275(8) 1 calc PR A 2
H4Y2 H 0.6983 0.4815 0.3140 0.114 Uiso 0.275(8) 1 calc PR A 2
C5Y C 0.759(3) 0.652(2) 0.3559(19) 0.139(9) Uani 0.275(8) 1 d PDU A 2
H5Y1 H 0.6934 0.6815 0.3315 0.209 Uiso 0.275(8) 1 calc PR A 2
H5Y2 H 0.8384 0.6566 0.3371 0.209 Uiso 0.275(8) 1 calc PR A 2
H5Y3 H 0.7675 0.6976 0.3987 0.209 Uiso 0.275(8) 1 calc PR A 2

loop_
_atom_site_aniso_label
_atom_site_aniso_U_11
_atom_site_aniso_U_22
_atom_site_aniso_U_33
_atom_site_aniso_U_23
_atom_site_aniso_U_13
_atom_site_aniso_U_12
Mo1 0.01966(10) 0.01781(10) 0.01719(10) 0.00488(7) 0.00167(7) 0.00224(7)
C1 0.0239(11) 0.0203(11) 0.0197(11) 0.0027(9) 0.0019(9) 0.0038(9)
C2 0.0305(12) 0.0196(11) 0.0234(12) 0.0039(10) 0.0052(9) -0.0008(10)
C3 0.0472(16) 0.0248(13) 0.0378(16) 0.0135(12) -0.0089(13) -0.0062(12)
C4 0.0323(13) 0.0288(14) 0.0339(15) 0.0039(12) -0.0009(11) -0.0052(11)
C5 0.0535(19) 0.0310(16) 0.051(2) -0.0018(14) 0.0309(15) -0.0086(14)
N1 0.0210(9) 0.0211(10) 0.0204(10) 0.0042(8) 0.0002(7) 0.0018(8)
C6 0.0207(10) 0.0194(11) 0.0149(10) 0.0034(9) 0.0003(8) 0.0019(9)
C7 0.0308(12) 0.0208(12) 0.0233(12) 0.0050(10) 0.0025(9) -0.0021(10)
C8 0.0313(12) 0.0199(12) 0.0217(12) 0.0002(10) -0.0003(9) -0.0033(10)
C9 0.0359(13) 0.0249(13) 0.0234(13) 0.0021(10) 0.0016(10) 0.0101(11)
C10 0.0192(10) 0.0313(13) 0.0207(12) 0.0057(10) 0.0038(8) 0.0082(10)
C11 0.0200(10) 0.0299(13) 0.0201(12) 0.0052(10) 0.0000(8) 0.0068(10)
C12 0.0207(10) 0.0209(11) 0.0185(11) 0.0038(9) 0.0008(8) 0.0028(9)
C13 0.0196(10) 0.0241(12) 0.0209(11) 0.0070(9) 0.0000(8) 0.0045(9)
C14 0.0198(11) 0.0315(13) 0.0209(12) 0.0020(10) -0.0017(9) -0.0015(10)
N2 0.0221(9) 0.0245(10) 0.0268(11) 0.0083(9) 0.0030(8) 0.0025(8)
C15 0.0208(11) 0.0294(13) 0.0206(12) 0.0074(10) 0.0030(9) 0.0022(9)
C16 0.0261(12) 0.0271(13) 0.0406(16) 0.0096(12) 0.0047(11) 0.0042(10)
C17 0.0274(13) 0.0362(16) 0.058(2) 0.0207(14) 0.0089(13) 0.0128(12)
C18 0.0220(12) 0.0432(17) 0.0431(16) 0.0226(14) -0.0009(11) 0.0004(11)
C19 0.0276(12) 0.0291(13) 0.0260(13) 0.0087(11) -0.0021(10) -0.0021(10)
O1 0.0229(8) 0.0195(8) 0.0171(8) 0.0056(6) 0.0000(6) 0.0032(6)
C115 0.0153(9) 0.0179(10) 0.0173(11) 0.0048(9) 0.0003(8) -0.0002(8)
C116 0.0146(9) 0.0188(11) 0.0170(11) 0.0022(9) 0.0015(8) 0.0010(8)
C117 0.0243(11) 0.0249(12) 0.0172(11) 0.0039(9) -0.0010(8) 0.0016(9)
C118 0.0303(12) 0.0238(12) 0.0225(12) 0.0093(10) -0.0019(9) 0.0026(10)
C119 0.0251(11) 0.0178(11) 0.0248(12) 0.0049(9) 0.0009(9) 0.0023(9)
C120 0.0172(10) 0.0191(11) 0.0176(11) 0.0029(9) 0.0005(8) -0.0007(8)
C121 0.0229(10) 0.0183(11) 0.0121(10) 0.0017(8) 0.0010(8) 0.0029(9)
C122 0.0220(11) 0.0222(11) 0.0167(11) 0.0023(9) -0.0001(8) 0.0005(9)
C123 0.0298(12) 0.0210(12) 0.0222(12) 0.0002(10) -0.0007(9) -0.0033(10)
C124 0.0358(13) 0.0203(12) 0.0214(12) -0.0012(10) 0.0019(10) 0.0044(10)
C125 0.0290(12) 0.0267(13) 0.0257(13) 0.0030(10) 0.0045(10) 0.0081(10)
C126 0.0199(10) 0.0267(12) 0.0176(11) 0.0041(9) 0.0010(8) 0.0011(9)
C127 0.0189(10) 0.0241(12) 0.0282(13) 0.0033(10) -0.0006(9) -0.0018(9)
C128 0.0228(13) 0.078(2) 0.0276(15) -0.0044(15) 0.0002(11) 0.0019(14)
C129 0.0350(15) 0.074(2) 0.0267(15) 0.0060(15) 0.0039(11) 0.0266(15)
C130 0.0546(18) 0.0219(13) 0.0351(16) 0.0003(12) 0.0036(13) 0.0082(13)
C131 0.057(2) 0.0306(16) 0.0479(19) 0.0011(14) -0.0135(15) 0.0065(14)
C132 0.0420(17) 0.0317(16) 0.064(2) 0.0099(15) -0.0026(15) 0.0090(13)
C133 0.0200(11) 0.0290(13) 0.0269(13) 0.0030(10) 0.0021(9) 0.0023(10)
C134 0.0305(14) 0.0430(17) 0.0427(17) 0.0195(14) -0.0002(12) -0.0039(12)
C135 0.0216(12) 0.0548(19) 0.0352(15) 0.0156(14) 0.0032(10) 0.0050(12)
C136 0.0191(10) 0.0172(10) 0.0188(11) 0.0038(9) 0.0001(8) 0.0015(8)
C137 0.0176(10) 0.0194(11) 0.0212(11) 0.0044(9) 0.0022(8) 0.0011(8)
C138 0.0191(10) 0.0218(11) 0.0204(11) 0.0011(9) -0.0008(8) -0.0010(9)
C139 0.0234(11) 0.0179(11) 0.0186(11) 0.0015(9) 0.0013(8) 0.0008(9)
C140 0.0210(10) 0.0226(12) 0.0220(12) 0.0034(10) 0.0043(9) -0.0002(9)
C141 0.0182(10) 0.0192(11) 0.0210(11) 0.0043(9) 0.0010(8) 0.0007(9)
C142 0.0195(10) 0.0283(13) 0.0184(11) -0.0003(10) 0.0017(8) -0.0014(9)
C143 0.0277(13) 0.0294(14) 0.0362(15) 0.0006(12) 0.0096(11) -0.0062(11)
C144 0.0199(11) 0.0295(14) 0.0360(15) 0.0001(11) 0.0052(10) -0.0004(10)
C145 0.0246(11) 0.0247(12) 0.0191(12) 0.0016(10) 0.0042(9) -0.0022(9)
C146 0.0620(19) 0.0283(14) 0.0268(14) 0.0009(12) 0.0039(13) 0.0175(14)
C147 0.0451(16) 0.0389(16) 0.0220(13) -0.0002(12) -0.0053(11) 0.0096(13)
C148 0.0160(10) 0.0286(13) 0.0252(12) 0.0043(10) 0.0019(8) -0.0020(9)
C149 0.0225(13) 0.0388(17) 0.067(2) 0.0094(16) -0.0061(13) 0.0029(12)
C150 0.0334(14) 0.0341(15) 0.0334(15) 0.0060(12) 0.0002(11) -0.0102(12)
C1X 0.183(9) 0.155(10) 0.146(8) 0.100(8) 0.076(7) 0.097(8)
C2X 0.067(4) 0.092(4) 0.128(5) 0.050(4) 0.016(4) 0.031(4)
C3X 0.046(3) 0.066(3) 0.058(3) 0.031(2) 0.023(2) 0.018(2)
C4X 0.091(5) 0.079(4) 0.075(4) 0.034(3) 0.024(4) 0.026(4)
C5X 0.044(3) 0.056(3) 0.056(3) 0.018(3) 0.004(2) 0.002(2)
C1Y 0.093(11) 0.074(12) 0.216(19) 0.049(11) 0.079(13) 0.033(10)
C2Y 0.091(9) 0.096(8) 0.121(10) 0.011(7) 0.028(8) 0.026(7)
C3Y 0.120(8) 0.100(7) 0.125(9) 0.039(7) 0.023(8) 0.037(7)
C4Y 0.076(8) 0.116(8) 0.099(9) 0.028(8) 0.028(8) 0.003(8)
C5Y 0.17(2) 0.098(11) 0.163(19) 0.038(14) 0.021(18) 0.047(11)

loop_
_atom_type_symbol
_atom_type_description
_atom_type_scat_dispersion_real
_atom_type_scat_dispersion_imag
_atom_type_scat_source
C C 0.0033 0.0016 'International Tables Vol C Tables 4.2.6.8 and 6.1.1.4'
H H 0.0000 0.0000 'International Tables Vol C Tables 4.2.6.8 and 6.1.1.4'
N N 0.0061 0.0033 'International Tables Vol C Tables 4.2.6.8 and 6.1.1.4'
O O 0.0106 0.0060 'International Tables Vol C Tables 4.2.6.8 and 6.1.1.4'
Mo Mo -1.6832 0.6857 'International Tables Vol C Tables 4.2.6.8 and 6.1.1.4'

loop_
_geom_angle_atom_site_label_1
_geom_angle_atom_site_label_2
_geom_angle_atom_site_label_3
_geom_angle
N1 Mo1 C1 104.06(10)
N1 Mo1 O1 117.40(8)
C1 Mo1 O1 115.93(8)
N1 Mo1 N2 102.24(9)
C1 Mo1 N2 98.29(9)
O1 Mo1 N2 116.25(7)
C2 C1 Mo1 143.25(18)
C2 C1 H1 115.2(17)
Mo1 C1 H1 101.6(17)
C1 C2 C5 109.9(2)
C1 C2 C4 111.2(2)
C5 C2 C4 108.3(2)
C1 C2 C3 108.5(2)
C5 C2 C3 109.6(2)
C4 C2 C3 109.2(2)
C2 C3 H3A 109.5
C2 C3 H3B 109.5
H3A C3 H3B 109.5
C2 C3 H3C 109.5
H3A C3 H3C 109.5
H3B C3 H3C 109.5
C2 C4 H4A 109.5
C2 C4 H4B 109.5
H4A C4 H4B 109.5
C2 C4 H4C 109.5
H4A C4 H4C 109.5
H4B C4 H4C 109.5
C2 C5 H5A 109.5
C2 C5 H5B 109.5
H5A C5 H5B 109.5
C2 C5 H5C 109.5
H5A C5 H5C 109.5
H5B C5 H5C 109.5
C6 N1 Mo1 167.54(16)
N1 C6 C11 111.30(18)
N1 C6 C12 108.55(18)
C11 C6 C12 110.03(18)
N1 C6 C7 108.75(19)
C11 C6 C7 108.99(19)
C12 C6 C7 109.18(18)
C8 C7 C6 108.93(19)
C8 C7 H7A 109.9
C6 C7 H7A 109.9
C8 C7 H7B 109.9
C6 C7 H7B 109.9
H7A C7 H7B 108.3
C14 C8 C9 109.8(2)
C14 C8 C7 109.8(2)
C9 C8 C7 109.3(2)
C14 C8 H8 109.3
C9 C8 H8 109.3
C7 C8 H8 109.3
C10 C9 C8 109.2(2)
C10 C9 H9A 109.8
C8 C9 H9A 109.8
C10 C9 H9B 109.8
C8 C9 H9B 109.8
H9A C9 H9B 108.3
C9 C10 C15 109.53(19)
C9 C10 C11 109.4(2)
C15 C10 C11 110.0(2)
C9 C10 H10 109.3
C15 C10 H10 109.3
C11 C10 H10 109.3
C6 C11 C10 109.18(18)
C6 C11 H11A 109.8
C10 C11 H11A 109.8
C6 C11 H11B 109.8
C10 C11 H11B 109.8
H11A C11 H11B 108.3
C13 C12 C6 109.89(18)
C13 C12 H12A 109.7
C6 C12 H12A 109.7
C13 C12 H12B 109.7
C6 C12 H12B 109.7
H12A C12 H12B 108.2
C14 C13 C15 109.4(2)
C14 C13 C12 109.47(19)
C15 C13 C12 109.17(18)
C14 C13 H13 109.6
C15 C13 H13 109.6
C12 C13 H13 109.6
C13 C14 C8 109.53(18)
C13 C14 H14A 109.8
C8 C14 H14A 109.8
C13 C14 H14B 109.8
C8 C14 H14B 109.8
H14A C14 H14B 108.2
C16 N2 C19 105.5(2)
C16 N2 Mo1 132.33(17)
C19 N2 Mo1 122.15(17)
C10 C15 C13 109.77(19)
C10 C15 H15A 109.7
C13 C15 H15A 109.7
C10 C15 H15B 109.7
C13 C15 H15B 109.7
H15A C15 H15B 108.2
C17 C16 N2 110.2(3)
C17 C16 H16 124.9
N2 C16 H16 124.9
C16 C17 C18 107.0(2)
C16 C17 H17 126.5
C18 C17 H17 126.5
C19 C18 C17 107.0(2)
C19 C18 H18 126.5
C17 C18 H18 126.5
C18 C19 N2 110.2(2)
C18 C19 H19 124.9
N2 C19 H19 124.9
C115 O1 Mo1 167.55(15)
O1 C115 C116 119.7(2)
O1 C115 C120 119.21(19)
C116 C115 C120 121.0(2)
C117 C116 C115 119.0(2)
C117 C116 C121 120.9(2)
C115 C116 C121 120.17(19)
C118 C117 C116 121.0(2)
C118 C117 H117 119.5
C116 C117 H117 119.5
C119 C118 C117 119.5(2)
C119 C118 H118 120.3
C117 C118 H118 120.3
C118 C119 C120 121.6(2)
C118 C119 H119 119.2
C120 C119 H119 119.2
C119 C120 C115 118.0(2)
C119 C120 C136 119.9(2)
C115 C120 C136 122.12(19)
C122 C121 C126 120.5(2)
C122 C121 C116 120.20(19)
C126 C121 C116 119.3(2)
C123 C122 C121 118.3(2)
C123 C122 C127 120.9(2)
C121 C122 C127 120.7(2)
C124 C123 C122 122.4(2)
C124 C123 H123 118.8
C122 C123 H123 118.8
C123 C124 C125 118.0(2)
C123 C124 C130 123.8(2)
C125 C124 C130 118.1(2)
C124 C125 C126 122.1(2)
C124 C125 H125 119.0
C126 C125 H125 119.0
C125 C126 C121 118.7(2)
C125 C126 C133 120.5(2)
C121 C126 C133 120.6(2)
C129 C127 C122 112.3(2)
C129 C127 C128 111.3(2)
C122 C127 C128 113.4(2)
C129 C127 H127 106.5
C122 C127 H127 106.5
C128 C127 H127 106.5
C127 C128 H12C 109.5
C127 C128 H12D 109.5
H12C C128 H12D 109.5
C127 C128 H12E 109.5
H12C C128 H12E 109.5
H12D C128 H12E 109.5
C127 C129 H12F 109.5
C127 C129 H12G 109.5
H12F C129 H12G 109.5
C127 C129 H12H 109.5
H12F C129 H12H 109.5
H12G C129 H12H 109.5
C131 C130 C124 115.0(3)
C131 C130 C132 109.9(3)
C124 C130 C132 111.1(2)
C131 C130 H130 106.8
C124 C130 H130 106.8
C132 C130 H130 106.8
C130 C131 H13A 109.5
C130 C131 H13B 109.5
H13A C131 H13B 109.5
C130 C131 H13C 109.5
H13A C131 H13C 109.5
H13B C131 H13C 109.5
C130 C132 H13D 109.5
C130 C132 H13E 109.5
H13D C132 H13E 109.5
C130 C132 H13F 109.5
H13D C132 H13F 109.5
H13E C132 H13F 109.5
C135 C133 C126 114.1(2)
C135 C133 C134 110.5(2)
C126 C133 C134 109.3(2)
C135 C133 H133 107.6
C126 C133 H133 107.6
C134 C133 H133 107.6
C133 C134 H13G 109.5
C133 C134 H13H 109.5
H13G C134 H13H 109.5
C133 C134 H13I 109.5
H13G C134 H13I 109.5
H13H C134 H13I 109.5
C133 C135 H13J 109.5
C133 C135 H13K 109.5
H13J C135 H13K 109.5
C133 C135 H13L 109.5
H13J C135 H13L 109.5
H13K C135 H13L 109.5
C141 C136 C137 119.8(2)
C141 C136 C120 119.6(2)
C137 C136 C120 120.4(2)
C138 C137 C136 119.0(2)
C138 C137 C142 121.1(2)
C136 C137 C142 119.9(2)
C137 C138 C139 122.3(2)
C137 C138 H138 118.9
C139 C138 H138 118.9
C140 C139 C138 117.7(2)
C140 C139 C145 120.0(2)
C138 C139 C145 122.0(2)
C139 C140 C141 122.1(2)
C139 C140 H140 118.9
C141 C140 H140 118.9
C140 C141 C136 119.0(2)
C140 C141 C148 119.3(2)
C136 C141 C148 121.6(2)
C137 C142 C144 110.2(2)
C137 C142 C143 113.6(2)
C144 C142 C143 110.2(2)
C137 C142 H142 107.5
C144 C142 H142 107.5
C143 C142 H142 107.5
C142 C143 H14C 109.5
C142 C143 H14D 109.5
H14C C143 H14D 109.5
C142 C143 H14E 109.5
H14C C143 H14E 109.5
H14D C143 H14E 109.5
C142 C144 H14F 109.5
C142 C144 H14G 109.5
H14F C144 H14G 109.5
C142 C144 H14H 109.5
H14F C144 H14H 109.5
H14G C144 H14H 109.5
C139 C145 C146 109.9(2)
C139 C145 C147 114.3(2)
C146 C145 C147 109.6(2)
C139 C145 H145 107.6
C146 C145 H145 107.6
C147 C145 H145 107.6
C145 C146 H14I 109.5
C145 C146 H14J 109.5
H14I C146 H14J 109.5
C145 C146 H14K 109.5
H14I C146 H14K 109.5
H14J C146 H14K 109.5
C145 C147 H14L 109.5
C145 C147 H14M 109.5
H14L C147 H14M 109.5
C145 C147 H14N 109.5
H14L C147 H14N 109.5
H14M C147 H14N 109.5
C141 C148 C150 112.2(2)
C141 C148 C149 110.2(2)
C150 C148 C149 109.9(2)
C141 C148 H148 108.1
C150 C148 H148 108.1
C149 C148 H148 108.1
C148 C149 H14O 109.5
C148 C149 H14P 109.5
H14O C149 H14P 109.5
C148 C149 H14Q 109.5
H14O C149 H14Q 109.5
H14P C149 H14Q 109.5
C148 C150 H15C 109.5
C148 C150 H15D 109.5
H15C C150 H15D 109.5
C148 C150 H15E 109.5
H15C C150 H15E 109.5
H15D C150 H15E 109.5
C2X C1X H1X1 109.5
C2X C1X H1X2 109.5
H1X1 C1X H1X2 109.5
C2X C1X H1X3 109.5
H1X1 C1X H1X3 109.5
H1X2 C1X H1X3 109.5
C3X C2X C1X 97.6(6)
C3X C2X H2X1 112.2
C1X C2X H2X1 112.2
C3X C2X H2X2 112.2
C1X C2X H2X2 112.2
H2X1 C2X H2X2 109.8
C4X C3X C2X 110.5(5)
C4X C3X H3X1 109.6
C2X C3X H3X1 109.6
C4X C3X H3X2 109.6
C2X C3X H3X2 109.6
H3X1 C3X H3X2 108.1
C3X C4X C5X 109.5(5)
C3X C4X H4X1 109.8
C5X C4X H4X1 109.8
C3X C4X H4X2 109.8
C5X C4X H4X2 109.8
H4X1 C4X H4X2 108.2
C4X C5X H5X1 109.5
C4X C5X H5X2 109.5
H5X1 C5X H5X2 109.5
C4X C5X H5X3 109.5
H5X1 C5X H5X3 109.5
H5X2 C5X H5X3 109.5
C2Y C1Y H1Y1 109.5
C2Y C1Y H1Y2 109.5
H1Y1 C1Y H1Y2 109.5
C2Y C1Y H1Y3 109.5
H1Y1 C1Y H1Y3 109.5
H1Y2 C1Y H1Y3 109.5
C1Y C2Y C3Y 116.4(16)
C1Y C2Y H2Y1 108.2
C3Y C2Y H2Y1 108.2
C1Y C2Y H2Y2 108.2
C3Y C2Y H2Y2 108.2
H2Y1 C2Y H2Y2 107.3
C4Y C3Y C2Y 96.8(15)
C4Y C3Y H3Y1 112.4
C2Y C3Y H3Y1 112.4
C4Y C3Y H3Y2 112.4
C2Y C3Y H3Y2 112.4
H3Y1 C3Y H3Y2 110.0
C3Y C4Y C5Y 106.0(16)
C3Y C4Y H4Y1 110.5
C5Y C4Y H4Y1 110.5
C3Y C4Y H4Y2 110.5
C5Y C4Y H4Y2 110.5
H4Y1 C4Y H4Y2 108.7
C4Y C5Y H5Y1 109.5
C4Y C5Y H5Y2 109.5
H5Y1 C5Y H5Y2 109.5
C4Y C5Y H5Y3 109.5
H5Y1 C5Y H5Y3 109.5
H5Y2 C5Y H5Y3 109.5

loop_
_geom_bond_atom_site_label_1
_geom_bond_atom_site_label_2
_geom_bond_distance
Mo1 N1 1.707(2)
Mo1 C1 1.886(2)
Mo1 O1 1.9124(15)
Mo1 N2 2.040(2)
C1 C2 1.515(3)
C1 H1 0.945(17)
C2 C5 1.525(4)
C2 C4 1.528(4)
C2 C3 1.535(3)
C3 H3A 0.9800
C3 H3B 0.9800
C3 H3C 0.9800
C4 H4A 0.9800
C4 H4B 0.9800
C4 H4C 0.9800
C5 H5A 0.9800
C5 H5B 0.9800
C5 H5C 0.9800
N1 C6 1.453(3)
C6 C11 1.535(3)
C6 C12 1.535(3)
C6 C7 1.546(3)
C7 C8 1.544(3)
C7 H7A 0.9900
C7 H7B 0.9900
C8 C14 1.532(3)
C8 C9 1.537(4)
C8 H8 1.0000
C9 C10 1.529(4)
C9 H9A 0.9900
C9 H9B 0.9900
C10 C15 1.530(3)
C10 C11 1.538(3)
C10 H10 1.0000
C11 H11A 0.9900
C11 H11B 0.9900
C12 C13 1.534(3)
C12 H12A 0.9900
C12 H12B 0.9900
C13 C14 1.529(3)
C13 C15 1.533(3)
C13 H13 1.0000
C14 H14A 0.9900
C14 H14B 0.9900
N2 C16 1.381(3)
N2 C19 1.399(3)
C15 H15A 0.9900
C15 H15B 0.9900
C16 C17 1.372(4)
C16 H16 0.9500
C17 C18 1.413(4)
C17 H17 0.9500
C18 C19 1.360(4)
C18 H18 0.9500
C19 H19 0.9500
O1 C115 1.356(2)
C115 C116 1.399(3)
C115 C120 1.406(3)
C116 C117 1.391(3)
C116 C121 1.503(3)
C117 C118 1.386(3)
C117 H117 0.9500
C118 C119 1.383(3)
C118 H118 0.9500
C119 C120 1.400(3)
C119 H119 0.9500
C120 C136 1.500(3)
C121 C122 1.404(3)
C121 C126 1.411(3)
C122 C123 1.401(3)
C122 C127 1.522(3)
C123 C124 1.388(4)
C123 H123 0.9500
C124 C125 1.392(4)
C124 C130 1.526(4)
C125 C126 1.395(3)
C125 H125 0.9500
C126 C133 1.529(3)
C127 C129 1.503(4)
C127 C128 1.523(4)
C127 H127 1.0000
C128 H12C 0.9800
C128 H12D 0.9800
C128 H12E 0.9800
C129 H12F 0.9800
C129 H12G 0.9800
C129 H12H 0.9800
C130 C131 1.492(4)
C130 C132 1.540(4)
C130 H130 1.0000
C131 H13A 0.9800
C131 H13B 0.9800
C131 H13C 0.9800
C132 H13D 0.9800
C132 H13E 0.9800
C132 H13F 0.9800
C133 C135 1.521(3)
C133 C134 1.530(4)
C133 H133 1.0000
C134 H13G 0.9800
C134 H13H 0.9800
C134 H13I 0.9800
C135 H13J 0.9800
C135 H13K 0.9800
C135 H13L 0.9800
C136 C141 1.408(3)
C136 C137 1.415(3)
C137 C138 1.387(3)
C137 C142 1.527(3)
C138 C139 1.400(3)
C138 H138 0.9500
C139 C140 1.392(3)
C139 C145 1.519(3)
C140 C141 1.397(3)
C140 H140 0.9500
C141 C148 1.521(3)
C142 C144 1.530(3)
C142 C143 1.533(3)
C142 H142 1.0000
C143 H14C 0.9800
C143 H14D 0.9800
C143 H14E 0.9800
C144 H14F 0.9800
C144 H14G 0.9800
C144 H14H 0.9800
C145 C146 1.524(4)
C145 C147 1.526(3)
C145 H145 1.0000
C146 H14I 0.9800
C146 H14J 0.9800
C146 H14K 0.9800
C147 H14L 0.9800
C147 H14M 0.9800
C147 H14N 0.9800
C148 C150 1.528(4)
C148 C149 1.540(4)
C148 H148 1.0000
C149 H14O 0.9800
C149 H14P 0.9800
C149 H14Q 0.9800
C150 H15C 0.9800
C150 H15D 0.9800
C150 H15E 0.9800
C1X C2X 1.565(9)
C1X H1X1 0.9800
C1X H1X2 0.9800
C1X H1X3 0.9800
C2X C3X 1.524(8)
C2X H2X1 0.9900
C2X H2X2 0.9900
C3X C4X 1.464(7)
C3X H3X1 0.9900
C3X H3X2 0.9900
C4X C5X 1.533(8)
C4X H4X1 0.9900
C4X H4X2 0.9900
C5X H5X1 0.9800
C5X H5X2 0.9800
C5X H5X3 0.9800
C1Y C2Y 1.460(14)
C1Y H1Y1 0.9800
C1Y H1Y2 0.9800
C1Y H1Y3 0.9800
C2Y C3Y 1.527(14)
C2Y H2Y1 0.9900
C2Y H2Y2 0.9900
C3Y C4Y 1.510(14)
C3Y H3Y1 0.9900
C3Y H3Y2 0.9900
C4Y C5Y 1.530(15)
C4Y H4Y1 0.9900
C4Y H4Y2 0.9900
C5Y H5Y1 0.9800
C5Y H5Y2 0.9800
C5Y H5Y3 0.9800
